data_2205488
loop_
_publ_author_name
'Ni, Zhong-Hai'
'Kou, Hui-Zhong'
'Zhang, Li-Fang'
'Jiang, Yun-Bo'
'Cui, Ai-Li'

_publ_section_title
;
 A cyano-bridged trimeric complex
 [Mn(CH~3~OH)~2~(H~2~O)~2~][Fe(bpb)(CN)~2~]~2~&#x00B7;2H~2~O [bpb^2{-^}
 is 1,2-bis(pyridine-2-carboxamido)benzenate]
;
_journal_issue 4
_journal_name_full 'Acta Crystallographica Section E'
_journal_page_first m796
_journal_page_last m798
_journal_paper_doi 10.1107/S1600536805009530
_journal_volume 61
_journal_year 2005
_chemical_formula_iupac '[Mn Fe2 (C18 H12 N4 O2)2 (C N)4 (C H4 O)2 (H2 O)2], 2H2 O'
_chemical_formula_moiety 'C42 H36 Fe2 Mn N12 O8, 2H2 O'
_chemical_formula_sum 'C42 H40 Fe2 Mn N12 O10'
_chemical_formula_weight 1039.50
_chemical_name_systematic
;
diaquadi-\m-cyano-dicyanodimethanolbis[N,N'-o-phenylenebis(pyridine-2-
carboxamidato)]diiron(III)manganese(II)
;
_space_group_IT_number 14
_symmetry_cell_setting monoclinic
_symmetry_space_group_name_Hall '-P 2ybc'
_symmetry_space_group_name_H-M 'P 1 21/c 1'
_atom_sites_solution_hydrogens geom
_atom_sites_solution_primary direct
_atom_sites_solution_secondary difmap
_audit_creation_method SHELXL-97
_cell_angle_alpha 90.00
_cell_angle_beta 106.834(15)
_cell_angle_gamma 90.00
_cell_formula_units_Z 2
_cell_length_a 14.011(3)
_cell_length_b 13.247(2)
_cell_length_c 12.701(2)
_cell_measurement_reflns_used 1748
_cell_measurement_temperature 293(2)
_cell_measurement_theta_max 22.45
_cell_measurement_theta_min 2.35
_cell_volume 2256.3(7)
_computing_cell_refinement XSCANS
_computing_data_collection 'XSCANS (Bruker, 1997)'
_computing_data_reduction 'SHELXTL (Bruker, 1997)'
_computing_molecular_graphics SHELXTL
_computing_publication_material SHELXTL
_computing_structure_refinement 'SHELXL97 (Sheldrick, 1997)'
_computing_structure_solution 'SHELXS97 (Sheldrick, 1997)'
_diffrn_ambient_temperature 293(2)
_diffrn_measured_fraction_theta_full 0.996
_diffrn_measured_fraction_theta_max 0.996
_diffrn_measurement_device_type 'Bruker P4'
_diffrn_measurement_method \w
_diffrn_radiation_monochromator graphite
_diffrn_radiation_source 'fine-focus sealed tube'
_diffrn_radiation_type MoK\a
_diffrn_radiation_wavelength 0.71073
_diffrn_reflns_av_R_equivalents 0.0247
_diffrn_reflns_av_sigmaI/netI 0.0349
_diffrn_reflns_limit_h_max 15
_diffrn_reflns_limit_h_min -16
_diffrn_reflns_limit_k_max 15
_diffrn_reflns_limit_k_min 0
_diffrn_reflns_limit_l_max 15
_diffrn_reflns_limit_l_min 0
_diffrn_reflns_number 4141
_diffrn_reflns_theta_full 25.09
_diffrn_reflns_theta_max 24.99
_diffrn_reflns_theta_min 2.16
_diffrn_standards_decay_% 0
_diffrn_standards_interval_count 97
_diffrn_standards_number 3
_exptl_absorpt_coefficient_mu 0.981
_exptl_absorpt_correction_T_max 0.873
_exptl_absorpt_correction_T_min 0.820
_exptl_absorpt_correction_type psi-scan
_exptl_absorpt_process_details '(North et al., 1968)'
_exptl_crystal_colour black
_exptl_crystal_density_diffrn 1.530
_exptl_crystal_density_meas ?
_exptl_crystal_density_method 'not measured'
_exptl_crystal_description block
_exptl_crystal_F_000 1066
_exptl_crystal_size_max 0.25
_exptl_crystal_size_mid 0.18
_exptl_crystal_size_min 0.14
_refine_diff_density_max 0.297
_refine_diff_density_min -0.209
_refine_ls_extinction_method none
_refine_ls_goodness_of_fit_ref 1.083
_refine_ls_hydrogen_treatment constr
_refine_ls_matrix_type full
_refine_ls_number_parameters 309
_refine_ls_number_reflns 3946
_refine_ls_number_restraints 0
_refine_ls_restrained_S_all 1.083
_refine_ls_R_factor_all 0.0392
_refine_ls_R_factor_gt 0.0340
_refine_ls_shift/su_max 0.001
_refine_ls_shift/su_mean 0.000
_refine_ls_structure_factor_coef Fsqd
_refine_ls_weighting_details 'calc w = 1/[\s^2^(Fo^2^)+(0.0744P)^2^+0.0733P] where P = (Fo^2^+2Fc^2^)/3'
_refine_ls_weighting_scheme calc
_refine_ls_wR_factor_gt 0.1029
_refine_ls_wR_factor_ref 0.1120
_reflns_number_gt 3403
_reflns_number_total 3946
_reflns_threshold_expression I>2\s(I)
_cod_data_source_file hb6160.cif
_cod_data_source_block I
_cod_depositor_comments
;
The following automatic conversions were performed:

'_exptl_crystal_density_meas' value 'none' was changed to '?' - the
value is perceived as not measured.

Automatic conversion script
Id: cif_fix_values 3008 2015-01-20 13:52:24Z robertas 
;
_cod_original_cell_volume 2256.5(7)
_cod_original_sg_symbol_H-M 'P 21/c'
_cod_database_code 2205488
_cod_database_fobs_code 2205488

loop_
_symmetry_equiv_pos_as_xyz
'x, y, z'
'-x, y+1/2, -z+1/2'
'-x, -y, -z'
'x, -y-1/2, z-1/2'

loop_
_atom_site_label
_atom_site_fract_x
_atom_site_fract_y
_atom_site_fract_z
_atom_site_U_iso_or_equiv
_atom_site_adp_type
_atom_site_calc_flag
_atom_site_refinement_flags
_atom_site_occupancy
_atom_site_type_symbol
Fe 0.28637(2) -0.03256(2) -0.18282(2) 0.03453(14) Uani d . 1 Fe
Mn 0.0000 0.0000 0.0000 0.03942(16) Uani d S 1 Mn
N4 0.24410(13) -0.14078(14) -0.28319(14) 0.0370(4) Uani d . 1 N
O3 0.04077(13) -0.12894(13) 0.11344(15) 0.0558(4) Uani d . 1 O
N6 0.31078(14) 0.10163(15) -0.10736(15) 0.0419(4) Uani d . 1 N
O1 0.23597(13) -0.31516(13) -0.29967(15) 0.0542(4) Uani d . 1 O
N3 0.34675(13) -0.14619(14) -0.08076(15) 0.0393(4) Uani d . 1 N
C8 0.26397(16) -0.23527(17) -0.24722(18) 0.0406(5) Uani d . 1 C
N5 0.21793(13) 0.04772(14) -0.30355(15) 0.0404(4) Uani d . 1 N
C2 0.41410(17) -0.01955(17) -0.21723(19) 0.0427(5) Uani d . 1 C
O1W -0.12003(13) -0.08808(13) -0.11021(16) 0.0617(5) Uani d . 1 O
C1 0.17174(17) -0.04431(16) -0.12377(19) 0.0405(5) Uani d . 1 C
C7 0.32593(16) -0.23769(18) -0.13023(18) 0.0419(5) Uani d . 1 C
O2 0.16867(17) 0.21100(15) -0.35871(17) 0.0715(6) Uani d . 1 O
C16 0.26837(18) 0.17846(18) -0.1753(2) 0.0463(5) Uani d . 1 C
N1 0.10732(16) -0.04800(16) -0.08617(18) 0.0512(5) Uani d . 1 N
C3 0.39999(18) -0.1450(2) 0.02581(18) 0.0513(6) Uani d . 1 C
H3A 0.4150 -0.0829 0.0610 0.062 Uiso calc R 1 H
C6 0.35820(19) -0.32586(19) -0.0741(2) 0.0550(6) Uani d . 1 C
H6A 0.3427 -0.3877 -0.1095 0.066 Uiso calc R 1 H
C14 0.17629(17) -0.00602(19) -0.40213(18) 0.0421(5) Uani d . 1 C
C9 0.19032(16) -0.11122(18) -0.39099(17) 0.0406(5) Uani d . 1 C
C17 0.2753(2) 0.2773(2) -0.1394(2) 0.0600(7) Uani d . 1 C
H17A 0.2468 0.3289 -0.1880 0.072 Uiso calc R 1 H
C13 0.1261(2) 0.0351(2) -0.5047(2) 0.0581(7) Uani d . 1 C
H13A 0.1156 0.1044 -0.5127 0.070 Uiso calc R 1 H
C15 0.21260(18) 0.14841(19) -0.2900(2) 0.0480(6) Uani d . 1 C
C10 0.15531(19) -0.1732(2) -0.4820(2) 0.0515(6) Uani d . 1 C
H10A 0.1647 -0.2427 -0.4755 0.062 Uiso calc R 1 H
N2 0.48738(16) -0.0140(2) -0.2388(2) 0.0630(6) Uani d . 1 N
C5 0.4136(2) -0.3223(2) 0.0350(2) 0.0606(7) Uani d . 1 C
H5A 0.4369 -0.3813 0.0735 0.073 Uiso calc R 1 H
C12 0.0923(2) -0.0282(3) -0.5935(2) 0.0691(8) Uani d . 1 C
H12A 0.0596 -0.0012 -0.6621 0.083 Uiso calc R 1 H
C20 0.3586(2) 0.1243(2) -0.0026(2) 0.0547(6) Uani d . 1 C
H20A 0.3881 0.0723 0.0449 0.066 Uiso calc R 1 H
C18 0.3248(2) 0.2991(2) -0.0311(3) 0.0664(8) Uani d . 1 C
H18A 0.3298 0.3653 -0.0057 0.080 Uiso calc R 1 H
C4 0.4333(2) -0.2311(2) 0.0850(2) 0.0609(7) Uani d . 1 C
H4A 0.4691 -0.2270 0.1590 0.073 Uiso calc R 1 H
C19 0.3659(2) 0.2223(2) 0.0378(2) 0.0646(7) Uani d . 1 C
H19A 0.3987 0.2351 0.1114 0.077 Uiso calc R 1 H
C11 0.1062(2) -0.1305(3) -0.5827(2) 0.0653(7) Uani d . 1 C
H11A 0.0823 -0.1719 -0.6439 0.078 Uiso calc R 1 H
C22 -0.0238(2) -0.2051(2) 0.1295(2) 0.0690(8) Uani d . 1 C
H22A 0.0132 -0.2526 0.1830 0.104 Uiso calc R 1 H
H22B -0.0532 -0.2394 0.0611 0.104 Uiso calc R 1 H
H22C -0.0754 -0.1754 0.1552 0.104 Uiso calc R 1 H
H100 -0.1267 -0.1512 -0.1187 0.088(11) Uiso d R 1 H
H101 -0.1771 -0.0603 -0.1422 0.098(12) Uiso d R 1 H
H50 0.1018 -0.1459 0.1392 0.063(8) Uiso d R 1 H
O2W 0.69774(14) -0.01065(15) -0.21753(19) 0.0696(6) Uani d . 1 O
H200 0.7123 0.0511 -0.2032 0.095(12) Uiso d R 1 H
H201 0.6350 -0.0145 -0.2289 0.113(15) Uiso d R 1 H

loop_
_atom_site_aniso_label
_atom_site_aniso_U_11
_atom_site_aniso_U_22
_atom_site_aniso_U_33
_atom_site_aniso_U_12
_atom_site_aniso_U_13
_atom_site_aniso_U_23
Fe 0.0318(2) 0.0366(2) 0.0344(2) 0.00083(11) 0.00840(14) -0.00054(11)
Mn 0.0320(3) 0.0413(3) 0.0454(3) 0.00085(19) 0.0119(2) -0.0038(2)
N4 0.0358(9) 0.0368(10) 0.0368(9) -0.0011(7) 0.0077(7) -0.0016(8)
O3 0.0413(9) 0.0517(10) 0.0719(11) 0.0017(8) 0.0123(8) 0.0112(9)
N6 0.0404(10) 0.0417(10) 0.0455(10) -0.0023(8) 0.0150(8) -0.0039(8)
O1 0.0505(9) 0.0409(9) 0.0610(10) 0.0011(8) -0.0001(8) -0.0078(8)
N3 0.0353(9) 0.0425(10) 0.0397(9) 0.0022(8) 0.0104(8) 0.0001(8)
C8 0.0362(11) 0.0405(12) 0.0440(12) -0.0011(9) 0.0101(9) -0.0025(10)
N5 0.0390(10) 0.0380(10) 0.0425(10) 0.0010(7) 0.0092(8) 0.0047(8)
C2 0.0386(13) 0.0472(13) 0.0395(12) -0.0036(9) 0.0070(10) -0.0062(9)
O1W 0.0458(10) 0.0435(10) 0.0803(13) -0.0014(8) -0.0065(9) -0.0101(9)
C1 0.0404(12) 0.0364(11) 0.0435(12) 0.0033(9) 0.0104(10) -0.0014(9)
C7 0.0360(11) 0.0426(12) 0.0462(12) 0.0021(9) 0.0106(9) 0.0026(10)
O2 0.0897(15) 0.0434(10) 0.0690(12) 0.0072(10) 0.0035(11) 0.0112(9)
C16 0.0444(12) 0.0404(13) 0.0551(14) -0.0017(10) 0.0163(11) 0.0013(10)
N1 0.0461(11) 0.0516(12) 0.0619(13) 0.0041(9) 0.0252(11) -0.0001(10)
C3 0.0534(14) 0.0560(14) 0.0390(12) 0.0082(12) 0.0044(10) -0.0014(11)
C6 0.0575(15) 0.0424(13) 0.0611(15) 0.0020(11) 0.0108(12) 0.0059(12)
C14 0.0359(11) 0.0512(13) 0.0378(12) 0.0000(10) 0.0083(9) 0.0056(10)
C9 0.0348(11) 0.0486(13) 0.0379(11) -0.0013(9) 0.0095(9) 0.0004(9)
C17 0.0653(17) 0.0420(14) 0.0705(17) 0.0002(12) 0.0164(14) -0.0037(12)
C13 0.0584(16) 0.0645(17) 0.0443(14) 0.0019(13) 0.0036(12) 0.0121(12)
C15 0.0472(13) 0.0421(13) 0.0523(13) 0.0029(10) 0.0106(10) 0.0060(11)
C10 0.0525(14) 0.0551(15) 0.0451(13) -0.0068(11) 0.0112(11) -0.0048(11)
N2 0.0415(12) 0.0893(17) 0.0595(14) -0.0129(11) 0.0168(10) -0.0182(12)
C5 0.0618(16) 0.0586(16) 0.0575(16) 0.0115(13) 0.0112(13) 0.0206(13)
C12 0.0666(19) 0.090(2) 0.0414(15) -0.0009(16) 0.0004(13) 0.0119(14)
C20 0.0628(16) 0.0527(15) 0.0453(13) -0.0005(12) 0.0102(11) -0.0055(11)
C18 0.0717(18) 0.0463(15) 0.084(2) -0.0046(14) 0.0268(16) -0.0179(14)
C4 0.0580(16) 0.0775(19) 0.0418(13) 0.0096(14) 0.0060(11) 0.0081(13)
C19 0.0733(19) 0.0619(18) 0.0567(16) -0.0057(14) 0.0160(14) -0.0201(14)
C11 0.0617(16) 0.086(2) 0.0418(13) -0.0080(15) 0.0042(12) -0.0078(14)
C22 0.0666(18) 0.0684(18) 0.0667(17) -0.0152(15) 0.0109(14) 0.0095(15)
O2W 0.0439(11) 0.0496(11) 0.1084(17) -0.0009(8) 0.0111(10) 0.0064(11)

loop_
_atom_type_symbol
_atom_type_description
_atom_type_scat_dispersion_real
_atom_type_scat_dispersion_imag
_atom_type_scat_source
C C 0.0033 0.0016 'International Tables Vol C Tables 4.2.6.8 and 6.1.1.4'
H H 0.0000 0.0000 'International Tables Vol C Tables 4.2.6.8 and 6.1.1.4'
N N 0.0061 0.0033 'International Tables Vol C Tables 4.2.6.8 and 6.1.1.4'
O O 0.0106 0.0060 'International Tables Vol C Tables 4.2.6.8 and 6.1.1.4'
Mn Mn 0.3368 0.7283 'International Tables Vol C Tables 4.2.6.8 and 6.1.1.4'
Fe Fe 0.3463 0.8444 'International Tables Vol C Tables 4.2.6.8 and 6.1.1.4'

loop_
_geom_angle_atom_site_label_1
_geom_angle_atom_site_label_2
_geom_angle_atom_site_label_3
_geom_angle_site_symmetry_1
_geom_angle_site_symmetry_3
_geom_angle
_geom_angle_publ_flag
N5 Fe N4 . . 83.87(8) yes
N5 Fe C1 . . 94.35(9) yes
N4 Fe C1 . . 93.79(8) yes
N5 Fe C2 . . 92.93(9) yes
N4 Fe C2 . . 92.52(8) yes
C1 Fe C2 . . 170.84(9) yes
N5 Fe N6 . . 82.22(8) yes
N4 Fe N6 . . 166.05(8) yes
C1 Fe N6 . . 86.15(8) yes
C2 Fe N6 . . 89.33(8) yes
N5 Fe N3 . . 165.72(8) yes
N4 Fe N3 . . 81.85(8) yes
C1 Fe N3 . . 86.12(8) yes
C2 Fe N3 . . 88.21(9) yes
N6 Fe N3 . . 112.04(8) yes
O1W Mn O1W . 3 180.00(15) no
O1W Mn N1 . . 92.13(8) yes
O1W Mn N1 3 . 87.87(8) yes
O1W Mn N1 . 3 87.87(8) no
O1W Mn N1 3 3 92.13(8) no
N1 Mn N1 . 3 180.00(13) no
O1W Mn O3 . 3 89.39(7) no
O1W Mn O3 3 3 90.61(7) no
N1 Mn O3 . 3 89.07(7) no
N1 Mn O3 3 3 90.93(7) no
O1W Mn O3 . . 90.61(7) yes
O1W Mn O3 3 . 89.39(7) yes
N1 Mn O3 . . 90.93(7) yes
N1 Mn O3 3 . 89.07(7) yes
O3 Mn O3 3 . 180.00(10) no
C8 N4 C9 . . 126.27(19) no
C8 N4 Fe . . 119.06(15) no
C9 N4 Fe . . 114.64(15) no
C22 O3 Mn . . 126.50(16) no
C22 O3 H50 . . 111.7 no
Mn O3 H50 . . 119.9 no
C20 N6 C16 . . 117.7(2) no
C20 N6 Fe . . 129.92(18) no
C16 N6 Fe . . 112.30(15) no
C3 N3 C7 . . 117.3(2) no
C3 N3 Fe . . 130.47(17) no
C7 N3 Fe . . 112.14(14) no
O1 C8 N4 . . 127.5(2) no
O1 C8 C7 . . 121.0(2) no
N4 C8 C7 . . 111.46(18) no
C15 N5 C14 . . 126.0(2) no
C15 N5 Fe . . 119.23(16) no
C14 N5 Fe . . 114.81(15) no
N2 C2 Fe . . 178.3(2) yes
Mn O1W H100 . . 130.3 no
Mn O1W H101 . . 120.4 no
H100 O1W H101 . . 107.9 no
N1 C1 Fe . . 177.0(2) yes
N3 C7 C6 . . 121.6(2) no
N3 C7 C8 . . 115.33(19) no
C6 C7 C8 . . 123.0(2) no
N6 C16 C17 . . 121.8(2) no
N6 C16 C15 . . 115.5(2) no
C17 C16 C15 . . 122.8(2) no
C1 N1 Mn . . 159.75(19) yes
N3 C3 C4 . . 122.9(2) no
N3 C3 H3A . . 118.5 no
C4 C3 H3A . . 118.5 no
C7 C6 C5 . . 119.8(2) no
C7 C6 H6A . . 120.1 no
C5 C6 H6A . . 120.1 no
C13 C14 C9 . . 119.8(2) no
C13 C14 N5 . . 126.6(2) no
C9 C14 N5 . . 113.58(19) no
C10 C9 C14 . . 119.8(2) no
C10 C9 N4 . . 127.1(2) no
C14 C9 N4 . . 113.02(19) no
C16 C17 C18 . . 119.6(3) no
C16 C17 H17A . . 120.2 no
C18 C17 H17A . . 120.2 no
C12 C13 C14 . . 119.1(3) no
C12 C13 H13A . . 120.4 no
C14 C13 H13A . . 120.4 no
O2 C15 N5 . . 127.6(2) no
O2 C15 C16 . . 121.6(2) no
N5 C15 C16 . . 110.8(2) no
C11 C10 C9 . . 119.3(3) no
C11 C10 H10A . . 120.4 no
C9 C10 H10A . . 120.4 no
C4 C5 C6 . . 118.7(2) no
C4 C5 H5A . . 120.6 no
C6 C5 H5A . . 120.6 no
C11 C12 C13 . . 121.1(3) no
C11 C12 H12A . . 119.5 no
C13 C12 H12A . . 119.5 no
N6 C20 C19 . . 122.6(3) no
N6 C20 H20A . . 118.7 no
C19 C20 H20A . . 118.7 no
C19 C18 C17 . . 118.9(3) no
C19 C18 H18A . . 120.6 no
C17 C18 H18A . . 120.6 no
C5 C4 C3 . . 119.5(2) no
C5 C4 H4A . . 120.2 no
C3 C4 H4A . . 120.2 no
C18 C19 C20 . . 119.4(3) no
C18 C19 H19A . . 120.3 no
C20 C19 H19A . . 120.3 no
C12 C11 C10 . . 121.0(3) no
C12 C11 H11A . . 119.5 no
C10 C11 H11A . . 119.5 no
O3 C22 H22A . . 109.5 no
O3 C22 H22B . . 109.5 no
H22A C22 H22B . . 109.5 no
O3 C22 H22C . . 109.5 no
H22A C22 H22C . . 109.5 no
H22B C22 H22C . . 109.5 no
H200 O2W H201 . . 105.5 no

loop_
_geom_bond_atom_site_label_1
_geom_bond_atom_site_label_2
_geom_bond_site_symmetry_2
_geom_bond_distance
_geom_bond_publ_flag
Fe N5 . 1.8842(19) yes
Fe N4 . 1.8958(18) yes
Fe C1 . 1.966(2) yes
Fe C2 . 1.969(2) yes
Fe N6 . 2.0014(19) yes
Fe N3 . 2.0067(19) yes
Mn O1W . 2.1876(17) yes
Mn O1W 3 2.1876(17) no
Mn N1 . 2.195(2) yes
Mn N1 3 2.195(2) no
Mn O3 3 2.2007(17) no
Mn O3 . 2.2007(17) yes
N4 C8 . 1.334(3) no
N4 C9 . 1.414(3) no
O3 C22 . 1.409(3) no
O3 H50 . 0.8520 no
N6 C20 . 1.339(3) no
N6 C16 . 1.355(3) no
O1 C8 . 1.252(3) no
N3 C3 . 1.343(3) no
N3 C7 . 1.358(3) no
C8 C7 . 1.488(3) no
N5 C15 . 1.350(3) no
N5 C14 . 1.411(3) no
C2 N2 . 1.139(3) yes
O1W H100 . 0.8449 no
O1W H101 . 0.8672 no
C1 N1 . 1.138(3) yes
C7 C6 . 1.375(3) no
O2 C15 . 1.231(3) no
C16 C17 . 1.381(4) no
C16 C15 . 1.495(3) no
C3 C4 . 1.372(4) no
C3 H3A . 0.9300 no
C6 C5 . 1.378(4) no
C6 H6A . 0.9300 no
C14 C13 . 1.400(3) no
C14 C9 . 1.409(3) no
C9 C10 . 1.387(3) no
C17 C18 . 1.381(4) no
C17 H17A . 0.9300 no
C13 C12 . 1.375(4) no
C13 H13A . 0.9300 no
C10 C11 . 1.386(4) no
C10 H10A . 0.9300 no
C5 C4 . 1.356(4) no
C5 H5A . 0.9300 no
C12 C11 . 1.370(4) no
C12 H12A . 0.9300 no
C20 C19 . 1.389(4) no
C20 H20A . 0.9300 no
C18 C19 . 1.357(4) no
C18 H18A . 0.9300 no
C4 H4A . 0.9300 no
C19 H19A . 0.9300 no
C11 H11A . 0.9300 no
C22 H22A . 0.9600 no
C22 H22B . 0.9600 no
C22 H22C . 0.9600 no
O2W H200 . 0.8499 no
O2W H201 . 0.8499 no

loop_
_geom_hbond_atom_site_label_D
_geom_hbond_atom_site_label_H
_geom_hbond_atom_site_label_A
_geom_hbond_site_symmetry_A
_geom_hbond_distance_DH
_geom_hbond_distance_HA
_geom_hbond_distance_DA
_geom_hbond_angle_DHA
O1W H100 O2 2_544 0.85 1.91 2.747(4) 169
O1W H101 O2W 1_455 0.87 1.86 2.723(4) 175
O3 H50 O1 4_556 0.85 1.89 2.738(4) 178
O2W H200 O1 2_654 0.85 1.91 2.738(4) 164
O2W H201 N2 1_555 0.85 2.04 2.881(4) 173
